data_4033234
loop_
_publ_author_name
'Sankar, Elumalai'
'Raju, Potharaju'
'Karunakaran, Jayachandran'
'Mohanakrishnan, Arasambattu K.'

_publ_section_title
;
 Synthetic Utility of Arylmethylsulfones: Annulative \p-Extension of
 Aromatics and Hetero-aromatics Involving Pd(0)-Catalyzed Heck Coupling
 Reactions.
;
_journal_issue 24
_journal_name_full 'The Journal of organic chemistry'
_journal_page_first 13583
_journal_page_last 13593
_journal_paper_doi 10.1021/acs.joc.7b01813
_journal_volume 82
_journal_year 2017
_chemical_formula_sum 'C24 H19 Br N2 O9 S3'
_chemical_formula_weight 655.00
_chemical_name_systematic
;
 ?
;
_space_group_IT_number 2
_symmetry_cell_setting triclinic
_symmetry_space_group_name_Hall '-P 1'
_symmetry_space_group_name_H-M 'P -1'
_atom_sites_solution_hydrogens geom
_atom_sites_solution_primary direct
_atom_sites_solution_secondary difmap
_audit_creation_method SHELXL-97
_cell_angle_alpha 66.9180(10)
_cell_angle_beta 68.2530(10)
_cell_angle_gamma 71.672(2)
_cell_formula_units_Z 4
_cell_length_a 14.6299(4)
_cell_length_b 14.6404(4)
_cell_length_c 15.5052(4)
_cell_measurement_reflns_used 15536
_cell_measurement_temperature 296(2)
_cell_measurement_theta_max 25.3
_cell_measurement_theta_min 1.3
_cell_volume 2781.53(13)
_computing_cell_refinement 'APEX2/SAINT (Bruker , 2004)'
_computing_data_collection 'APEX2 (Bruker , 2004)'
_computing_data_reduction 'SAINT/XPREP (Bruker , 2004)'
_computing_molecular_graphics 'ORTEP3 (Farrugia, 2012)'
_computing_publication_material SHELXL97
_computing_structure_refinement 'SHELXL-97 (Sheldrick, 1997)'
_computing_structure_solution 'SHELXS-97 (Sheldrick, 1997)'
_diffrn_ambient_temperature 296(2)
_diffrn_measured_fraction_theta_full 0.988
_diffrn_measured_fraction_theta_max 0.988
_diffrn_measurement_device_type 'Bruker axs kappa apex2 CCD diffractometer'
_diffrn_measurement_method '\w and \ f scan'
_diffrn_radiation_monochromator graphite
_diffrn_radiation_source 'fine-focus sealed tube'
_diffrn_radiation_type MoK\a
_diffrn_radiation_wavelength 0.71073
_diffrn_reflns_av_R_equivalents 0.0607
_diffrn_reflns_av_sigmaI/netI 0.0702
_diffrn_reflns_limit_h_max 20
_diffrn_reflns_limit_h_min -20
_diffrn_reflns_limit_k_max 20
_diffrn_reflns_limit_k_min -20
_diffrn_reflns_limit_l_max 21
_diffrn_reflns_limit_l_min -21
_diffrn_reflns_number 76995
_diffrn_reflns_theta_full 29.64
_diffrn_reflns_theta_max 29.64
_diffrn_reflns_theta_min 1.49
_exptl_absorpt_coefficient_mu 1.757
_exptl_absorpt_correction_T_max 0.7202
_exptl_absorpt_correction_T_min 0.7202
_exptl_absorpt_correction_type multi-scan
_exptl_crystal_colour colourless
_exptl_crystal_density_diffrn 1.564
_exptl_crystal_density_method 'not measured'
_exptl_crystal_description block
_exptl_crystal_F_000 1326
_exptl_crystal_size_max 0.20
_exptl_crystal_size_mid 0.20
_exptl_crystal_size_min 0.20
_refine_diff_density_max 0.761
_refine_diff_density_min -0.539
_refine_diff_density_rms 0.077
_refine_ls_extinction_method none
_refine_ls_goodness_of_fit_ref 0.983
_refine_ls_hydrogen_treatment mixed
_refine_ls_matrix_type full
_refine_ls_number_parameters 703
_refine_ls_number_reflns 15536
_refine_ls_number_restraints 0
_refine_ls_restrained_S_all 0.983
_refine_ls_R_factor_all 0.1671
_refine_ls_R_factor_gt 0.0491
_refine_ls_shift/su_max 8.457
_refine_ls_shift/su_mean 0.613
_refine_ls_structure_factor_coef Fsqd
_refine_ls_weighting_details 'calc w=1/[\s^2^(Fo^2^)+(0.0801P)^2^+0.7534P] where P=(Fo^2^+2Fc^2^)/3'
_refine_ls_weighting_scheme calc
_refine_ls_wR_factor_gt 0.1240
_refine_ls_wR_factor_ref 0.1911
_reflns_number_gt 5186
_reflns_number_total 15536
_reflns_threshold_expression >2sigma(I)
_cod_data_source_file jo7b01813_si_002.cif
_cod_data_source_block final
_cod_depositor_comments
;
Adding full bibliography for 4033233--4033234.cif.

2020-06-08
Z value and formula fixed to values more according to usual
chemical conventions.                 miguel
;
_cod_original_formula_sum 'C48 H37 Br2 N4 O18 S6'
_cod_original_formula_weight 1310.00
_cod_original_formula_units_Z 2
_cod_original_sg_symbol_H-M p-1
_cod_database_code 4033234

loop_
_symmetry_equiv_pos_as_xyz
'x, y, z'
'-x, -y, -z'

loop_
_atom_site_label
_atom_site_type_symbol
_atom_site_fract_x
_atom_site_fract_y
_atom_site_fract_z
_atom_site_U_iso_or_equiv
_atom_site_adp_type
_atom_site_occupancy
_atom_site_symmetry_multiplicity
_atom_site_calc_flag
_atom_site_refinement_flags
Br1 Br 0.70410(5) -0.15270(5) 0.63435(5) 0.0593(2) Uani 1 1 d .
Br2 Br 0.79594(5) 0.65248(5) 0.86564(5) 0.0602(2) Uani 1 1 d .
S2 S 1.04758(13) -0.12723(13) 0.71480(14) 0.0492(5) Uani 1 1 d .
S1 S 0.49086(11) -0.00967(12) 0.85043(11) 0.0366(4) Uani 1 1 d .
S3 S 0.74916(12) 0.06038(14) 0.51748(12) 0.0569(5) Uani 1 1 d .
S5 S 0.45245(14) 0.62788(13) 0.78499(14) 0.0514(5) Uani 1 1 d .
S4 S 1.00917(11) 0.50961(13) 0.64945(11) 0.0380(4) Uani 1 1 d .
S6 S 0.75098(12) 0.43944(14) 0.98250(12) 0.0564(5) Uani 1 1 d .
C16 C 0.8496(5) -0.1106(4) 0.7929(4) 0.0379(16) Uani 1 1 d .
C8 C 0.6676(4) -0.0516(4) 0.8880(4) 0.0445(17) Uani 1 1 d .
H8A H 0.6515 0.0163 0.8925 0.053 Uiso 1 1 calc R
H8B H 0.6337 -0.0944 0.9505 0.053 Uiso 1 1 calc R
O4 O 1.0319(3) -0.1569(3) 0.6450(3) 0.0643(14) Uani 1 1 d .
O3 O 1.1303(3) -0.1790(3) 0.7534(3) 0.0700(14) Uani 1 1 d .
O2 O 0.4545(3) -0.0910(3) 0.9342(3) 0.0557(12) Uani 1 1 d .
O1 O 0.4678(3) 0.0888(3) 0.8609(3) 0.0501(12) Uani 1 1 d .
C17 C 0.7018(4) -0.0219(5) 0.6298(4) 0.0451(17) Uani 1 1 d .
C20 C 0.6548(4) 0.1886(5) 0.7230(5) 0.0519(19) Uani 1 1 d .
H20 H 0.6257 0.1696 0.7903 0.062 Uiso 1 1 calc R
C21 C 0.6742(5) 0.2849(5) 0.6725(6) 0.062(2) Uani 1 1 d .
H21 H 0.6571 0.3310 0.7063 0.074 Uiso 1 1 calc R
C56 C 0.5053(5) 0.4379(5) 0.8954(5) 0.057(2) Uani 1 1 d .
H56 H 0.5396 0.4661 0.9154 0.068 Uiso 1 1 calc R
C46 C 0.6508(5) 0.6118(4) 0.7087(5) 0.0437(18) Uani 1 1 d .
C38 C 0.8318(4) 0.5520(4) 0.6126(4) 0.0420(16) Uani 1 1 d .
H38A H 0.8649 0.5965 0.5509 0.050 Uiso 1 1 calc R
H38B H 0.8496 0.4848 0.6061 0.050 Uiso 1 1 calc R
C37 C 0.8729(4) 0.5474(4) 0.6914(4) 0.0412(17) Uani 1 1 d .
H37 H 0.8590 0.6170 0.6925 0.049 Uiso 1 1 calc R
O5 O 1.0316(3) 0.4116(3) 0.6383(3) 0.0510(11) Uani 1 1 d .
O6 O 1.0450(3) 0.5912(3) 0.5659(3) 0.0547(12) Uani 1 1 d .
C47 C 0.7979(4) 0.5226(4) 0.8702(4) 0.0390(16) Uani 1 1 d .
O7 O 0.4675(3) 0.6574(3) 0.8553(3) 0.0677(14) Uani 1 1 d .
O8 O 0.3691(3) 0.6801(3) 0.7462(3) 0.0774(16) Uani 1 1 d .
C55 C 0.4540(4) 0.4997(5) 0.8286(5) 0.0457(18) Uani 1 1 d .
C31 C 1.0525(4) 0.4994(4) 0.7452(4) 0.0393(16) Uani 1 1 d .
C48 C 0.8316(4) 0.4841(4) 0.7945(4) 0.0354(15) Uani 1 1 d .
C60 C 0.4035(5) 0.4552(5) 0.7991(5) 0.062(2) Uani 1 1 d .
H60 H 0.3693 0.4948 0.7525 0.075 Uiso 1 1 calc R
C28 C 1.0444(5) 0.2059(5) 0.5970(5) 0.065(2) Uani 1 1 d .
H28 H 1.0447 0.2749 0.5719 0.078 Uiso 1 1 calc R
C27 C 1.0946(6) 0.1439(6) 0.6650(5) 0.076(2) Uani 1 1 d .
H27 H 1.1280 0.1714 0.6866 0.091 Uiso 1 1 calc R
C26 C 1.0962(5) 0.0410(5) 0.7019(4) 0.062(2) Uani 1 1 d .
H26 H 1.1308 -0.0015 0.7475 0.075 Uiso 1 1 calc R
C25 C 1.0452(4) 0.0039(4) 0.6691(4) 0.0387(16) Uani 1 1 d .
N1 N 0.9453(4) -0.1421(3) 0.8096(4) 0.0445(14) Uani 1 1 d .
C9 C 0.7787(5) -0.0898(4) 0.8705(5) 0.0382(16) Uani 1 1 d .
C7 C 0.6260(3) -0.0485(4) 0.8092(3) 0.0308(14) Uani 1 1 d .
H7 H 0.6397 -0.1183 0.8088 0.037 Uiso 1 1 calc R
C1 C 0.4473(4) 0.0038(5) 0.7532(4) 0.0396(17) Uani 1 1 d .
C2 C 0.4243(5) -0.0797(5) 0.7525(5) 0.059(2) Uani 1 1 d .
H2 H 0.4314 -0.1408 0.8022 0.071 Uiso 1 1 calc R
C3 C 0.3911(6) -0.0722(6) 0.6783(7) 0.092(3) Uani 1 1 d .
H3 H 0.3760 -0.1284 0.6764 0.111 Uiso 1 1 calc R
C4 C 0.3800(6) 0.0187(7) 0.6064(6) 0.106(3) Uani 1 1 d .
H4 H 0.3568 0.0241 0.5560 0.127 Uiso 1 1 calc R
C29 C 0.9938(5) 0.1661(5) 0.5662(5) 0.062(2) Uani 1 1 d .
H29 H 0.9595 0.2086 0.5204 0.075 Uiso 1 1 calc R
C30 C 0.9927(4) 0.0649(5) 0.6017(4) 0.0501(18) Uani 1 1 d .
H30 H 0.9578 0.0379 0.5811 0.060 Uiso 1 1 calc R
C5 C 0.4026(6) 0.1014(6) 0.6081(5) 0.093(3) Uani 1 1 d .
H5 H 0.3954 0.1624 0.5583 0.112 Uiso 1 1 calc R
C6 C 0.4358(5) 0.0956(4) 0.6819(5) 0.060(2) Uani 1 1 d .
H6 H 0.4502 0.1522 0.6839 0.073 Uiso 1 1 calc R
C18 C 0.6687(4) 0.0140(4) 0.7066(4) 0.0339(15) Uani 1 1 d .
C24 C 0.7250(4) 0.1511(5) 0.5713(5) 0.055(2) Uani 1 1 d .
H24 H 0.7916 0.1267 0.5822 0.066 Uiso 1 1 calc R
C19 C 0.6796(4) 0.1189(4) 0.6714(4) 0.0405(16) Uani 1 1 d .
H19 H 0.6131 0.1421 0.6604 0.049 Uiso 1 1 calc R
C22 C 0.7192(5) 0.3145(5) 0.5713(6) 0.073(3) Uani 1 1 d .
H22 H 0.7314 0.3799 0.5389 0.087 Uiso 1 1 calc R
C23 C 0.7450(4) 0.2493(5) 0.5202(5) 0.064(2) Uani 1 1 d .
H23 H 0.7751 0.2688 0.4531 0.077 Uiso 1 1 calc R
C10 C 0.8287(4) -0.1042(4) 0.9418(4) 0.0360(15) Uani 1 1 d .
H10 H 0.8235 -0.1757 0.9699 0.043 Uiso 1 1 calc R
C15 C 0.9320(5) -0.1314(4) 0.8998(5) 0.0435(17) Uani 1 1 d .
H15 H 0.9381 -0.0601 0.8687 0.052 Uiso 1 1 calc R
C14 C 1.0010(5) -0.1502(5) 0.9506(5) 0.060(2) Uani 1 1 d .
H14 H 1.0695 -0.1699 0.9234 0.071 Uiso 1 1 calc R
C13 C 0.9647(6) -0.1387(5) 1.0411(5) 0.074(2) Uani 1 1 d .
H13 H 1.0091 -0.1494 1.0758 0.089 Uiso 1 1 calc R
C12 C 0.8635(6) -0.1115(5) 1.0817(5) 0.068(2) Uani 1 1 d .
H12 H 0.8412 -0.1043 1.1436 0.082 Uiso 1 1 calc R
C11 C 0.7937(5) -0.0945(4) 1.0347(4) 0.0539(19) Uani 1 1 d .
H11 H 0.7254 -0.0771 1.0641 0.065 Uiso 1 1 calc R
C58 C 0.4597(5) 0.2942(5) 0.9041(5) 0.067(2) Uani 1 1 d .
H58 H 0.4636 0.2245 0.9282 0.080 Uiso 1 1 calc R
C57 C 0.5079(5) 0.3362(5) 0.9336(5) 0.065(2) Uani 1 1 d .
H57 H 0.5426 0.2962 0.9797 0.078 Uiso 1 1 calc R
N2 N 0.5546(4) 0.6416(4) 0.6912(4) 0.0455(14) Uani 1 1 d .
C45 C 0.7213(5) 0.5876(4) 0.6296(5) 0.0377(16) Uani 1 1 d .
C36 C 1.0766(4) 0.5807(4) 0.7482(5) 0.060(2) Uani 1 1 d .
H36 H 1.0701 0.6428 0.6995 0.071 Uiso 1 1 calc R
C35 C 1.1112(6) 0.5696(6) 0.8251(5) 0.085(3) Uani 1 1 d .
H35 H 1.1289 0.6239 0.8279 0.102 Uiso 1 1 calc R
C34 C 1.1186(6) 0.4786(7) 0.8959(5) 0.098(3) Uani 1 1 d .
H34 H 1.1384 0.4719 0.9489 0.118 Uiso 1 1 calc R
C32 C 1.0629(5) 0.4067(5) 0.8150(5) 0.060(2) Uani 1 1 d .
H32 H 1.0471 0.3519 0.8113 0.072 Uiso 1 1 calc R
C33 C 1.0972(6) 0.3958(6) 0.8909(6) 0.089(3) Uani 1 1 d .
H33 H 1.1059 0.3331 0.9383 0.107 Uiso 1 1 calc R
C54 C 0.7772(4) 0.3450(4) 0.9303(4) 0.0418(16) Uani 1 1 d .
H54 H 0.8446 0.3218 0.9392 0.050 Uiso 1 1 calc R
C49 C 0.8179(4) 0.3806(5) 0.8281(4) 0.0402(17) Uani 1 1 d .
H49 H 0.7509 0.4035 0.8184 0.048 Uiso 1 1 calc R
C50 C 0.8455(4) 0.3116(4) 0.7762(5) 0.0489(18) Uani 1 1 d .
H50 H 0.8760 0.3310 0.7091 0.059 Uiso 1 1 calc R
C51 C 0.8273(4) 0.2155(5) 0.8249(5) 0.063(2) Uani 1 1 d .
H51 H 0.8461 0.1699 0.7903 0.076 Uiso 1 1 calc R
C52 C 0.7819(5) 0.1848(5) 0.9236(6) 0.076(3) Uani 1 1 d .
H52 H 0.7672 0.1202 0.9537 0.091 Uiso 1 1 calc R
C53 C 0.7577(5) 0.2469(5) 0.9789(5) 0.063(2) Uani 1 1 d .
H53 H 0.7295 0.2248 1.0462 0.076 Uiso 1 1 calc R
C39 C 0.6700(5) 0.6030(4) 0.5603(5) 0.0458(18) Uani 1 1 d .
H39 H 0.6629 0.5320 0.5884 0.055 Uiso 1 1 calc R
C44 C 0.5682(5) 0.6337(4) 0.5990(5) 0.0435(18) Uani 1 1 d .
H44 H 0.5750 0.7047 0.5678 0.052 Uiso 1 1 calc R
C43 C 0.4992(5) 0.6505(5) 0.5496(6) 0.066(2) Uani 1 1 d .
H43 H 0.4306 0.6704 0.5761 0.079 Uiso 1 1 calc R
C42 C 0.5369(6) 0.6365(6) 0.4612(6) 0.075(3) Uani 1 1 d .
H42 H 0.4918 0.6443 0.4284 0.090 Uiso 1 1 calc R
C41 C 0.6375(6) 0.6115(6) 0.4165(5) 0.077(3) Uani 1 1 d .
H41 H 0.6593 0.6063 0.3538 0.092 Uiso 1 1 calc R
C40 C 0.7059(5) 0.5939(5) 0.4664(5) 0.055(2) Uani 1 1 d .
H40 H 0.7744 0.5765 0.4379 0.066 Uiso 1 1 calc R
C59 C 0.4047(6) 0.3535(6) 0.8386(5) 0.076(2) Uani 1 1 d .
H59 H 0.3687 0.3244 0.8215 0.092 Uiso 1 1 calc R

loop_
_atom_site_aniso_label
_atom_site_aniso_U_11
_atom_site_aniso_U_22
_atom_site_aniso_U_33
_atom_site_aniso_U_23
_atom_site_aniso_U_13
_atom_site_aniso_U_12
Br1 0.0787(6) 0.0523(5) 0.0501(5) -0.0231(4) -0.0220(4) -0.0035(4)
Br2 0.0832(6) 0.0510(5) 0.0544(5) -0.0244(4) -0.0264(4) -0.0052(4)
S2 0.0331(12) 0.0421(12) 0.0581(14) -0.0173(10) 0.0004(10) -0.0028(9)
S1 0.0268(10) 0.0457(11) 0.0330(11) -0.0100(9) -0.0064(8) -0.0069(9)
S3 0.0586(13) 0.0669(13) 0.0307(11) -0.0121(10) 0.0011(9) -0.0141(10)
S5 0.0390(13) 0.0372(12) 0.0643(15) -0.0157(10) -0.0081(11) 0.0025(9)
S4 0.0369(11) 0.0458(11) 0.0334(11) -0.0098(9) -0.0128(8) -0.0107(9)
S6 0.0611(13) 0.0647(13) 0.0325(11) -0.0121(10) -0.0038(9) -0.0135(10)
C16 0.041(4) 0.042(4) 0.029(3) -0.009(3) -0.009(3) -0.010(3)
C8 0.039(4) 0.056(4) 0.030(4) -0.006(3) -0.011(3) -0.006(3)
O4 0.066(3) 0.052(3) 0.065(3) -0.032(3) 0.010(2) -0.015(2)
O3 0.036(3) 0.049(3) 0.098(4) -0.010(3) -0.016(3) 0.006(2)
O2 0.043(3) 0.072(3) 0.036(3) 0.004(2) -0.003(2) -0.025(2)
O1 0.039(3) 0.058(3) 0.059(3) -0.034(2) -0.009(2) -0.004(2)
C17 0.032(4) 0.064(5) 0.037(4) -0.015(4) -0.011(3) -0.006(3)
C20 0.045(5) 0.061(5) 0.056(5) -0.026(4) -0.015(4) -0.009(4)
C21 0.061(6) 0.044(5) 0.096(7) -0.026(5) -0.030(5) -0.015(4)
C56 0.064(5) 0.049(5) 0.064(6) -0.020(4) -0.023(4) -0.009(4)
C46 0.029(4) 0.040(4) 0.062(5) -0.013(4) -0.018(4) -0.005(3)
C38 0.034(4) 0.064(5) 0.033(4) -0.020(3) -0.008(3) -0.011(3)
C37 0.039(5) 0.042(4) 0.040(4) -0.010(3) -0.016(3) -0.003(3)
O5 0.044(3) 0.059(3) 0.059(3) -0.030(2) -0.013(2) -0.010(2)
O6 0.049(3) 0.062(3) 0.041(3) 0.002(2) -0.015(2) -0.015(2)
C47 0.046(4) 0.037(4) 0.034(4) -0.013(3) -0.011(3) -0.005(3)
O7 0.071(3) 0.060(3) 0.076(4) -0.043(3) 0.000(3) -0.015(3)
O8 0.036(3) 0.064(4) 0.103(4) -0.012(3) -0.017(3) 0.007(3)
C55 0.030(4) 0.056(5) 0.045(5) -0.021(4) -0.002(3) -0.003(4)
C31 0.038(4) 0.033(4) 0.041(4) -0.001(3) -0.018(3) -0.006(3)
C48 0.034(4) 0.047(4) 0.029(4) -0.013(3) -0.012(3) -0.005(3)
C60 0.066(5) 0.069(5) 0.062(5) -0.013(4) -0.030(4) -0.020(4)
C28 0.102(7) 0.042(4) 0.052(5) -0.021(4) -0.002(4) -0.031(4)
C27 0.113(7) 0.068(6) 0.066(6) -0.018(5) -0.030(5) -0.041(6)
C26 0.087(6) 0.055(5) 0.049(5) -0.005(4) -0.028(4) -0.024(5)
C25 0.044(4) 0.025(3) 0.042(4) -0.012(3) -0.004(3) -0.008(3)
N1 0.036(4) 0.043(3) 0.045(4) -0.008(3) -0.009(3) -0.006(3)
C9 0.035(4) 0.038(4) 0.039(4) -0.008(3) -0.010(3) -0.010(3)
C7 0.029(4) 0.042(4) 0.021(3) -0.010(3) -0.006(3) -0.008(3)
C1 0.034(4) 0.049(4) 0.047(5) -0.016(4) -0.022(3) -0.009(3)
C2 0.076(6) 0.053(5) 0.062(5) -0.014(4) -0.042(4) -0.007(4)
C3 0.129(8) 0.057(5) 0.121(9) -0.018(5) -0.077(7) -0.020(5)
C4 0.145(9) 0.111(8) 0.120(9) -0.039(7) -0.092(7) -0.033(7)
C29 0.073(6) 0.050(5) 0.055(5) -0.005(4) -0.016(4) -0.019(4)
C30 0.043(4) 0.054(5) 0.051(5) -0.016(4) -0.014(3) -0.006(4)
C5 0.130(8) 0.089(6) 0.076(6) 0.021(5) -0.084(5) -0.036(5)
C6 0.083(5) 0.031(4) 0.070(6) 0.009(4) -0.047(4) -0.015(4)
C18 0.025(4) 0.037(4) 0.032(4) -0.003(3) -0.009(3) -0.006(3)
C24 0.045(4) 0.055(5) 0.060(5) 0.002(4) -0.018(4) -0.024(4)
C19 0.035(4) 0.046(4) 0.042(4) -0.016(4) -0.012(3) -0.005(3)
C22 0.064(6) 0.047(5) 0.089(7) 0.011(5) -0.027(5) -0.021(4)
C23 0.046(5) 0.066(5) 0.064(5) -0.012(4) -0.001(4) -0.017(4)
C10 0.036(4) 0.032(4) 0.037(4) -0.008(3) -0.013(3) -0.003(3)
C15 0.037(5) 0.035(4) 0.056(5) -0.007(3) -0.022(4) -0.002(3)
C14 0.052(5) 0.071(5) 0.055(5) -0.001(4) -0.026(4) -0.022(4)
C13 0.073(6) 0.093(6) 0.069(6) -0.010(5) -0.053(5) -0.013(5)
C12 0.074(6) 0.083(6) 0.059(6) -0.022(4) -0.038(5) -0.010(5)
C11 0.058(5) 0.073(5) 0.028(4) -0.015(4) -0.015(4) -0.009(4)
C58 0.085(6) 0.051(5) 0.050(6) -0.006(4) -0.023(4) -0.003(4)
C57 0.071(6) 0.057(5) 0.066(6) -0.019(5) -0.037(4) 0.008(4)
N2 0.032(4) 0.054(4) 0.046(4) -0.012(3) -0.013(3) -0.004(3)
C45 0.041(4) 0.039(4) 0.035(4) -0.005(3) -0.020(3) -0.007(3)
C36 0.070(5) 0.036(4) 0.085(6) -0.003(4) -0.043(4) -0.020(4)
C35 0.123(7) 0.081(6) 0.097(7) -0.017(5) -0.079(6) -0.034(6)
C34 0.137(8) 0.098(7) 0.084(6) 0.005(5) -0.091(6) -0.027(6)
C32 0.069(5) 0.064(5) 0.063(5) -0.004(4) -0.041(4) -0.027(4)
C33 0.123(8) 0.059(6) 0.093(7) 0.020(5) -0.071(6) -0.035(5)
C54 0.030(4) 0.052(4) 0.036(4) -0.016(4) -0.006(3) 0.000(3)
C49 0.024(4) 0.046(4) 0.050(5) -0.005(4) -0.017(3) -0.010(3)
C50 0.053(5) 0.044(4) 0.057(5) -0.012(4) -0.020(4) -0.021(4)
C51 0.054(5) 0.060(6) 0.082(6) -0.021(5) -0.025(4) -0.014(4)
C52 0.066(6) 0.048(5) 0.115(8) -0.010(5) -0.030(5) -0.027(4)
C53 0.056(5) 0.047(5) 0.063(6) 0.017(4) -0.016(4) -0.023(4)
C39 0.048(5) 0.043(4) 0.046(5) 0.004(4) -0.029(4) -0.012(3)
C44 0.044(5) 0.041(4) 0.040(5) 0.005(3) -0.018(4) -0.016(4)
C43 0.046(5) 0.076(6) 0.071(6) -0.007(5) -0.035(5) -0.005(4)
C42 0.071(7) 0.100(7) 0.072(7) -0.012(6) -0.044(5) -0.031(6)
C41 0.095(7) 0.102(7) 0.045(5) -0.017(5) -0.039(5) -0.021(6)
C40 0.049(5) 0.062(5) 0.056(5) -0.014(4) -0.027(4) -0.004(4)
C59 0.107(7) 0.076(6) 0.070(6) -0.024(5) -0.032(5) -0.040(6)

loop_
_atom_type_symbol
_atom_type_description
_atom_type_scat_dispersion_real
_atom_type_scat_dispersion_imag
_atom_type_scat_source
C C 0.0033 0.0016 'International Tables Vol C Tables 4.2.6.8 and 6.1.1.4'
H H 0.0000 0.0000 'International Tables Vol C Tables 4.2.6.8 and 6.1.1.4'
N N 0.0061 0.0033 'International Tables Vol C Tables 4.2.6.8 and 6.1.1.4'
O O 0.0106 0.0060 'International Tables Vol C Tables 4.2.6.8 and 6.1.1.4'
S S 0.1246 0.1234 'International Tables Vol C Tables 4.2.6.8 and 6.1.1.4'
Br Br -0.2901 2.4595 'International Tables Vol C Tables 4.2.6.8 and 6.1.1.4'

loop_
_geom_angle_atom_site_label_1
_geom_angle_atom_site_label_2
_geom_angle_atom_site_label_3
_geom_angle
O3 S2 O4 120.5(3)
O3 S2 N1 106.1(3)
O4 S2 N1 105.0(3)
O3 S2 C25 109.9(3)
O4 S2 C25 108.9(3)
N1 S2 C25 105.2(2)
O1 S1 O2 118.3(3)
O1 S1 C1 107.1(3)
O2 S1 C1 109.7(3)
O1 S1 C7 108.7(2)
O2 S1 C7 107.1(2)
C1 S1 C7 105.2(2)
C24 S3 C17 89.7(3)
O8 S5 O7 120.3(3)
O8 S5 N2 106.5(3)
O7 S5 N2 105.5(3)
O8 S5 C55 109.3(3)
O7 S5 C55 109.5(3)
N2 S5 C55 104.7(3)
O6 S4 O5 118.3(3)
O6 S4 C31 108.5(2)
O5 S4 C31 109.0(3)
O6 S4 C37 107.3(3)
O5 S4 C37 107.8(2)
C31 S4 C37 105.1(3)
C47 S6 C54 91.1(3)
C9 C16 N1 110.4(5)
C9 C8 C7 114.8(5)
C9 C8 H8A 108.5
C7 C8 H8A 108.6
C9 C8 H8B 108.7
C7 C8 H8B 108.6
H8A C8 H8B 107.6
C18 C17 S3 116.1(5)
C18 C17 Br1 126.7(5)
S3 C17 Br1 117.2(3)
C21 C20 C19 119.4(6)
C21 C20 H20 120.3
C19 C20 H20 120.2
C20 C21 C22 121.2(7)
C20 C21 H21 119.2
C22 C21 H21 119.7
C57 C56 C55 122.2(6)
C57 C56 H56 118.9
C55 C56 H56 118.9
C45 C46 N2 108.2(5)
C45 C38 C37 115.7(5)
C45 C38 H38A 108.3
C37 C38 H38A 108.4
C45 C38 H38B 108.5
C37 C38 H38B 108.3
H38A C38 H38B 107.4
C48 C37 C38 118.4(5)
C48 C37 S4 111.3(4)
C38 C37 S4 106.8(4)
C48 C37 H37 106.5
C38 C37 H37 106.6
S4 C37 H37 106.6
C48 C47 S6 114.5(4)
C48 C47 Br2 127.9(5)
S6 C47 Br2 117.6(3)
C56 C55 C60 117.8(7)
C56 C55 S5 119.5(5)
C60 C55 S5 122.6(6)
C36 C31 C32 121.6(6)
C36 C31 S4 120.8(5)
C32 C31 S4 117.5(5)
C47 C48 C49 111.1(5)
C47 C48 C37 121.3(6)
C49 C48 C37 127.6(5)
C59 C60 C55 120.0(7)
C59 C60 H60 120.2
C55 C60 H60 119.8
C29 C28 C27 119.8(6)
C29 C28 H28 119.8
C27 C28 H28 120.4
C28 C27 C26 120.9(7)
C28 C27 H27 119.4
C26 C27 H27 119.7
C25 C26 C27 117.7(7)
C25 C26 H26 121.3
C27 C26 H26 121.0
C26 C25 C30 122.7(6)
C26 C25 S2 118.1(5)
C30 C25 S2 119.2(5)
C15 N1 C16 107.1(5)
C15 N1 S2 125.0(4)
C16 N1 S2 119.5(4)
C16 C9 C10 107.3(6)
C16 C9 C8 131.0(6)
C10 C9 C8 121.5(5)
C18 C7 C8 117.1(4)
C18 C7 S1 111.7(4)
C8 C7 S1 106.7(3)
C18 C7 H7 106.9
C8 C7 H7 106.9
S1 C7 H7 106.9
C2 C1 C6 121.7(6)
C2 C1 S1 117.7(5)
C6 C1 S1 120.5(5)
C3 C2 C1 119.3(7)
C3 C2 H2 120.2
C1 C2 H2 120.5
C4 C3 C2 119.6(7)
C4 C3 H3 120.1
C2 C3 H3 120.4
C5 C4 C3 120.7(7)
C5 C4 H4 119.8
C3 C4 H4 119.6
C28 C29 C30 121.1(7)
C28 C29 H29 119.8
C30 C29 H29 119.1
C29 C30 C25 117.8(6)
C29 C30 H30 121.1
C25 C30 H30 121.1
C4 C5 C6 120.7(7)
C4 C5 H5 119.6
C6 C5 H5 119.7
C5 C6 C1 118.0(6)
C5 C6 H6 121.1
C1 C6 H6 120.9
C17 C18 C19 109.2(5)
C17 C18 C7 122.6(5)
C19 C18 C7 128.2(5)
C19 C24 C23 122.8(6)
C19 C24 S3 112.9(5)
C23 C24 S3 124.3(6)
C19 C24 H24 87.8
C23 C24 H24 90.0
S3 C24 H24 90.1
C24 C19 C20 117.6(6)
C24 C19 C18 112.0(5)
C20 C19 C18 130.4(6)
C24 C19 H19 88.0
C20 C19 H19 89.9
C18 C19 H19 89.9
C23 C22 C21 120.8(7)
C23 C22 H22 119.7
C21 C22 H22 119.5
C22 C23 C24 118.2(7)
C22 C23 H23 120.6
C24 C23 H23 121.1
C11 C10 C15 119.8(6)
C11 C10 C9 133.0(6)
C15 C10 C9 107.2(5)
C11 C10 H10 90.4
C15 C10 H10 88.4
C9 C10 H10 90.0
C14 C15 C10 121.0(6)
C14 C15 N1 131.2(6)
C10 C15 N1 107.6(5)
C14 C15 H15 89.1
C10 C15 H15 87.3
N1 C15 H15 89.1
C13 C14 C15 117.9(7)
C13 C14 H14 121.2
C15 C14 H14 120.8
C14 C13 C12 120.8(6)
C14 C13 H13 119.6
C12 C13 H13 119.6
C13 C12 C11 122.7(7)
C13 C12 H12 118.7
C11 C12 H12 118.6
C12 C11 C10 117.7(6)
C12 C11 H11 121.1
C10 C11 H11 121.2
C57 C58 C59 120.8(7)
C57 C58 H58 119.9
C59 C58 H58 119.3
C58 C57 C56 119.5(7)
C58 C57 H57 119.9
C56 C57 H57 120.7
C44 N2 C46 108.2(5)
C44 N2 S5 125.7(4)
C46 N2 S5 119.5(5)
C46 C45 C39 107.5(6)
C46 C45 C38 129.0(5)
C39 C45 C38 123.5(6)
C31 C36 C35 119.2(6)
C31 C36 H36 120.3
C35 C36 H36 120.5
C34 C35 C36 119.2(7)
C34 C35 H35 120.5
C36 C35 H35 120.3
C35 C34 C33 121.3(7)
C35 C34 H34 119.5
C33 C34 H34 119.2
C31 C32 C33 119.1(6)
C31 C32 H32 120.5
C33 C32 H32 120.3
C32 C33 C34 119.4(7)
C32 C33 H33 120.2
C34 C33 H33 120.4
C53 C54 C49 122.1(6)
C53 C54 S6 126.7(5)
C49 C54 S6 111.1(5)
C53 C54 H54 89.8
C49 C54 H54 87.7
S6 C54 H54 90.0
C50 C49 C54 117.6(5)
C50 C49 C48 130.1(6)
C54 C49 C48 112.2(5)
C50 C49 H49 89.1
C54 C49 H49 87.4
C48 C49 H49 89.1
C51 C50 C49 119.5(6)
C51 C50 H50 120.2
C49 C50 H50 120.2
C52 C51 C50 121.6(7)
C52 C51 H51 118.9
C50 C51 H51 119.5
C53 C52 C51 121.5(7)
C53 C52 H52 119.1
C51 C52 H52 119.3
C52 C53 C54 117.5(7)
C52 C53 H53 121.6
C54 C53 H53 120.9
C44 C39 C40 119.4(6)
C44 C39 C45 109.1(6)
C40 C39 C45 131.5(7)
C44 C39 H39 88.4
C40 C39 H39 90.3
C45 C39 H39 90.0
C39 C44 C43 121.9(7)
C39 C44 N2 107.0(6)
C43 C44 N2 131.1(7)
C39 C44 H44 88.5
C43 C44 H44 90.4
N2 C44 H44 90.4
C42 C43 C44 116.5(7)
C42 C43 H43 121.6
C44 C43 H43 121.8
C43 C42 C41 124.3(7)
C43 C42 H42 117.9
C41 C42 H42 117.8
C42 C41 C40 118.9(7)
C42 C41 H41 120.5
C40 C41 H41 120.7
C41 C40 C39 118.8(7)
C41 C40 H40 120.6
C39 C40 H40 120.6
C60 C59 C58 119.7(7)
C60 C59 H59 120.0
C58 C59 H59 120.3

loop_
_geom_bond_atom_site_label_1
_geom_bond_atom_site_label_2
_geom_bond_distance
Br1 C17 1.878(6)
Br2 C47 1.866(5)
S2 O3 1.415(4)
S2 O4 1.424(4)
S2 N1 1.665(5)
S2 C25 1.760(5)
S1 O1 1.433(4)
S1 O2 1.436(3)
S1 C1 1.765(5)
S1 C7 1.811(5)
S3 C24 1.714(7)
S3 C17 1.718(5)
S5 O8 1.424(4)
S5 O7 1.424(4)
S5 N2 1.655(5)
S5 C55 1.723(6)
S4 O6 1.434(4)
S4 O5 1.433(4)
S4 C31 1.759(5)
S4 C37 1.825(5)
S6 C47 1.721(6)
S6 C54 1.740(5)
C16 C9 1.335(7)
C16 N1 1.416(6)
C8 C9 1.499(7)
C8 C7 1.535(6)
C8 H8A 0.9700
C8 H8B 0.9700
C17 C18 1.353(7)
C20 C21 1.379(7)
C20 C19 1.415(7)
C20 H20 0.9300
C21 C22 1.402(9)
C21 H21 0.9300
C56 C57 1.363(8)
C56 C55 1.367(7)
C56 H56 0.9300
C46 C45 1.367(7)
C46 N2 1.432(6)
C38 C45 1.489(7)
C38 C37 1.522(6)
C38 H38A 0.9700
C38 H38B 0.9700
C37 C48 1.501(7)
C37 H37 0.9800
C47 C48 1.361(6)
C55 C60 1.403(7)
C31 C36 1.365(7)
C31 C32 1.370(7)
C48 C49 1.450(7)
C60 C59 1.366(8)
C60 H60 0.9300
C28 C29 1.366(7)
C28 C27 1.371(8)
C28 H28 0.9300
C27 C26 1.382(8)
C27 H27 0.9300
C26 C25 1.365(7)
C26 H26 0.9300
C25 C30 1.383(7)
N1 C15 1.403(6)
C9 C10 1.456(7)
C7 C18 1.497(6)
C7 H7 0.9800
C1 C2 1.371(7)
C1 C6 1.374(7)
C2 C3 1.362(8)
C2 H2 0.9300
C3 C4 1.369(9)
C3 H3 0.9300
C4 C5 1.363(9)
C4 H4 0.9300
C29 C30 1.367(7)
C29 H29 0.9300
C30 H30 0.9300
C5 C6 1.366(8)
C5 H5 0.9300
C6 H6 0.9300
C18 C19 1.455(7)
C24 C19 1.390(7)
C24 C23 1.407(8)
C24 H24 0.9800
C19 H19 0.9800
C22 C23 1.352(9)
C22 H22 0.9300
C23 H23 0.9300
C10 C11 1.387(6)
C10 C15 1.402(6)
C10 H10 0.9800
C15 C14 1.399(7)
C15 H15 0.9800
C14 C13 1.363(8)
C14 H14 0.9300
C13 C12 1.372(8)
C13 H13 0.9300
C12 C11 1.373(7)
C12 H12 0.9300
C11 H11 0.9300
C58 C57 1.347(8)
C58 C59 1.382(8)
C58 H58 0.9300
C57 H57 0.9300
N2 C44 1.413(7)
C45 C39 1.440(7)
C36 C35 1.396(7)
C36 H36 0.9300
C35 C34 1.357(9)
C35 H35 0.9300
C34 C33 1.380(9)
C34 H34 0.9300
C32 C33 1.378(8)
C32 H32 0.9300
C33 H33 0.9300
C54 C53 1.401(7)
C54 C49 1.408(7)
C54 H54 0.9800
C49 C50 1.405(7)
C49 H49 0.9800
C50 C51 1.370(7)
C50 H50 0.9300
C51 C52 1.371(9)
C51 H51 0.9300
C52 C53 1.367(9)
C52 H52 0.9300
C53 H53 0.9300
C39 C44 1.382(7)
C39 C40 1.398(8)
C39 H39 0.9800
C44 C43 1.391(7)
C44 H44 0.9800
C43 C42 1.346(9)
C43 H43 0.9300
C42 C41 1.373(9)
C42 H42 0.9300
C41 C40 1.387(8)
C41 H41 0.9300
C40 H40 0.9300
C59 H59 0.9300

loop_
_geom_torsion_atom_site_label_1
_geom_torsion_atom_site_label_2
_geom_torsion_atom_site_label_3
_geom_torsion_atom_site_label_4
_geom_torsion
C24 S3 C17 C18 -0.1(5)
C24 S3 C17 Br1 -178.7(3)
C19 C20 C21 C22 -0.8(9)
C45 C38 C37 C48 57.0(7)
C45 C38 C37 S4 -176.5(4)
O6 S4 C37 C48 -162.0(4)
O5 S4 C37 C48 69.6(5)
C31 S4 C37 C48 -46.6(5)
O6 S4 C37 C38 67.4(4)
O5 S4 C37 C38 -61.0(4)
C31 S4 C37 C38 -177.2(4)
C54 S6 C47 C48 0.6(5)
C54 S6 C47 Br2 -179.8(3)
C57 C56 C55 C60 -0.5(10)
C57 C56 C55 S5 179.0(5)
O8 S5 C55 C56 -159.4(5)
O7 S5 C55 C56 -25.8(6)
N2 S5 C55 C56 86.8(6)
O8 S5 C55 C60 20.0(6)
O7 S5 C55 C60 153.7(5)
N2 S5 C55 C60 -93.7(5)
O6 S4 C31 C36 24.4(6)
O5 S4 C31 C36 154.6(5)
C37 S4 C31 C36 -90.1(5)
O6 S4 C31 C32 -154.3(5)
O5 S4 C31 C32 -24.2(6)
C37 S4 C31 C32 91.2(5)
S6 C47 C48 C49 0.9(7)
Br2 C47 C48 C49 -178.6(4)
S6 C47 C48 C37 178.7(4)
Br2 C47 C48 C37 -0.7(8)
C38 C37 C48 C47 -129.1(6)
S4 C37 C48 C47 106.6(6)
C38 C37 C48 C49 48.4(8)
S4 C37 C48 C49 -75.9(6)
C56 C55 C60 C59 1.6(10)
S5 C55 C60 C59 -177.9(5)
C29 C28 C27 C26 1.1(12)
C28 C27 C26 C25 -0.7(11)
C27 C26 C25 C30 -0.2(10)
C27 C26 C25 S2 179.5(5)
O3 S2 C25 C26 -20.3(6)
O4 S2 C25 C26 -154.3(5)
N1 S2 C25 C26 93.5(5)
O3 S2 C25 C30 159.4(5)
O4 S2 C25 C30 25.4(6)
N1 S2 C25 C30 -86.7(5)
C9 C16 N1 C15 -5.3(7)
C9 C16 N1 S2 -155.0(4)
O3 S2 N1 C15 44.7(6)
O4 S2 N1 C15 173.3(5)
C25 S2 N1 C15 -71.8(6)
O3 S2 N1 C16 -171.3(4)
O4 S2 N1 C16 -42.6(5)
C25 S2 N1 C16 72.3(5)
N1 C16 C9 C10 2.2(7)
N1 C16 C9 C8 178.1(5)
C7 C8 C9 C16 9.0(9)
C7 C8 C9 C10 -175.6(5)
C9 C8 C7 C18 -58.3(7)
C9 C8 C7 S1 175.7(4)
O1 S1 C7 C18 -68.8(4)
O2 S1 C7 C18 162.4(4)
C1 S1 C7 C18 45.7(5)
O1 S1 C7 C8 60.5(4)
O2 S1 C7 C8 -68.4(4)
C1 S1 C7 C8 174.9(4)
O1 S1 C1 C2 -155.0(5)
O2 S1 C1 C2 -25.5(6)
C7 S1 C1 C2 89.4(5)
O1 S1 C1 C6 24.1(6)
O2 S1 C1 C6 153.7(5)
C7 S1 C1 C6 -91.4(5)
C6 C1 C2 C3 1.3(11)
S1 C1 C2 C3 -179.6(6)
C1 C2 C3 C4 -0.8(13)
C2 C3 C4 C5 0.5(15)
C27 C28 C29 C30 -0.4(11)
C28 C29 C30 C25 -0.5(10)
C26 C25 C30 C29 0.8(10)
S2 C25 C30 C29 -178.9(4)
C3 C4 C5 C6 -0.7(15)
C4 C5 C6 C1 1.1(12)
C2 C1 C6 C5 -1.4(10)
S1 C1 C6 C5 179.5(6)
S3 C17 C18 C19 1.8(7)
Br1 C17 C18 C19 -179.8(4)
S3 C17 C18 C7 -179.6(4)
Br1 C17 C18 C7 -1.2(8)
C8 C7 C18 C17 130.5(6)
S1 C7 C18 C17 -106.0(6)
C8 C7 C18 C19 -51.2(7)
S1 C7 C18 C19 72.3(6)
C17 S3 C24 C19 -1.7(5)
C17 S3 C24 C23 -179.4(6)
C23 C24 C19 C20 -1.2(9)
S3 C24 C19 C20 -179.0(5)
C23 C24 C19 C18 -179.2(5)
S3 C24 C19 C18 3.0(7)
C21 C20 C19 C24 1.4(8)
C21 C20 C19 C18 179.0(6)
C17 C18 C19 C24 -3.0(7)
C7 C18 C19 C24 178.5(5)
C17 C18 C19 C20 179.3(6)
C7 C18 C19 C20 0.8(10)
C20 C21 C22 C23 -0.1(11)
C21 C22 C23 C24 0.3(11)
C19 C24 C23 C22 0.4(10)
S3 C24 C23 C22 177.9(5)
C16 C9 C10 C11 -179.5(6)
C8 C9 C10 C11 4.1(10)
C16 C9 C10 C15 1.6(6)
C8 C9 C10 C15 -174.8(5)
C11 C10 C15 C14 0.7(9)
C9 C10 C15 C14 179.8(5)
C11 C10 C15 N1 176.1(5)
C9 C10 C15 N1 -4.8(6)
C16 N1 C15 C14 -179.1(6)
S2 N1 C15 C14 -31.4(9)
C16 N1 C15 C10 6.1(6)
S2 N1 C15 C10 153.8(4)
C10 C15 C14 C13 -1.6(9)
N1 C15 C14 C13 -175.9(6)
C15 C14 C13 C12 1.3(10)
C14 C13 C12 C11 0.0(11)
C13 C12 C11 C10 -1.0(10)
C15 C10 C11 C12 0.6(9)
C9 C10 C11 C12 -178.2(6)
C59 C58 C57 C56 -2.5(11)
C55 C56 C57 C58 1.0(11)
C45 C46 N2 C44 0.7(7)
C45 C46 N2 S5 153.7(4)
O8 S5 N2 C44 -42.5(6)
O7 S5 N2 C44 -171.4(5)
C55 S5 N2 C44 73.2(6)
O8 S5 N2 C46 169.6(4)
O7 S5 N2 C46 40.7(5)
C55 S5 N2 C46 -74.8(5)
N2 C46 C45 C39 0.6(7)
N2 C46 C45 C38 -179.7(5)
C37 C38 C45 C46 -3.8(9)
C37 C38 C45 C39 175.9(5)
C32 C31 C36 C35 -1.1(10)
S4 C31 C36 C35 -179.7(5)
C31 C36 C35 C34 -1.0(12)
C36 C35 C34 C33 3.1(14)
C36 C31 C32 C33 1.0(11)
S4 C31 C32 C33 179.7(6)
C31 C32 C33 C34 1.2(12)
C35 C34 C33 C32 -3.2(14)
C47 S6 C54 C53 -179.2(6)
C47 S6 C54 C49 -1.9(4)
C53 C54 C49 C50 -4.4(9)
S6 C54 C49 C50 178.3(5)
C53 C54 C49 C48 -179.8(5)
S6 C54 C49 C48 2.8(6)
C47 C48 C49 C50 -177.1(6)
C37 C48 C49 C50 5.2(10)
C47 C48 C49 C54 -2.3(7)
C37 C48 C49 C54 179.9(5)
C54 C49 C50 C51 3.4(9)
C48 C49 C50 C51 177.9(6)
C49 C50 C51 C52 0.4(10)
C50 C51 C52 C53 -3.6(11)
C51 C52 C53 C54 2.7(11)
C49 C54 C53 C52 1.4(10)
S6 C54 C53 C52 178.3(5)
C46 C45 C39 C44 -1.8(7)
C38 C45 C39 C44 178.5(5)
C46 C45 C39 C40 177.0(7)
C38 C45 C39 C40 -2.7(10)
C40 C39 C44 C43 3.7(9)
C45 C39 C44 C43 -177.4(6)
C40 C39 C44 N2 -176.8(6)
C45 C39 C44 N2 2.1(7)
C46 N2 C44 C39 -1.7(6)
S5 N2 C44 C39 -152.6(4)
C46 N2 C44 C43 177.8(6)
S5 N2 C44 C43 26.9(10)
C39 C44 C43 C42 -0.7(10)
N2 C44 C43 C42 179.8(7)
C44 C43 C42 C41 -3.0(12)
C43 C42 C41 C40 3.6(13)
C42 C41 C40 C39 -0.4(11)
C44 C39 C40 C41 -3.0(10)
C45 C39 C40 C41 178.4(6)
C55 C60 C59 C58 -3.1(11)
C57 C58 C59 C60 3.6(12)
